data_4021390
loop_
_publ_author_name
'Bernardo Masci'
'Stefano Levi Mortera'
'Daniela Persiani'
'Pierre Thu\'ery'

_publ_contact_author 'P. Thu\'ery'
_publ_contact_author_address
;
      CEA/Saclay, SCM (CNRS URA 331)
      B\^at. 125
      91191 Gif-sur-Yvette
      France
;
_publ_contact_author_email thuery@drecam.cea.fr
_publ_contact_author_fax '33 1 69 08 66 40'
_publ_contact_author_phone '33 01 69 08 63 29'
_publ_section_title
;
 Methyl Ether Derivatives of p-tert-Butyl[3.1.3.1]homooxacalixarene.
 Formation, Structure, and Complexes with
 Quaternary Ammonium Ions
;
_journal_name_full 'Journal of Organic Chemistry'
_journal_page_first 504
_journal_page_last 511
_journal_paper_doi 10.1021/jo051922t
_journal_volume 71
_journal_year 2006
_chemical_formula_sum 'C49 H66 O6'
_chemical_formula_weight 751.02
_space_group_IT_number 14
_symmetry_cell_setting monoclinic
_symmetry_space_group_name_Hall '-P 2yn'
_symmetry_space_group_name_H-M 'P 1 21/n 1'
_atom_sites_solution_hydrogens geom
_atom_sites_solution_primary direct
_atom_sites_solution_secondary difmap
_audit_creation_method SHELXL-97
_cell_angle_alpha 90.00
_cell_angle_beta 106.728(5)
_cell_angle_gamma 90.00
_cell_formula_units_Z 2
_cell_length_a 13.5929(12)
_cell_length_b 9.3211(7)
_cell_length_c 17.7157(11)
_cell_measurement_reflns_used 15405
_cell_measurement_temperature 100(2)
_cell_measurement_theta_max 25.68
_cell_measurement_theta_min 4.12
_cell_volume 2149.6(3)
_computing_cell_refinement 'DENZO-SMN (Otwinowski & Minor, 1997)'
_computing_data_collection 'Kappa-CCD software (Nonius B.V., 1998)'
_computing_data_reduction 'DENZO-SMN (Otwinowski & Minor, 1997)'
_computing_molecular_graphics 'SHELXTL (Sheldrick, 1999)'
_computing_publication_material 'SHELXTL (Sheldrick, 1999)'
_computing_structure_refinement 'SHELXL-97 (Sheldrick, 1997)'
_computing_structure_solution 'SHELXS-97 (Sheldrick, 1997)'
_diffrn_ambient_temperature 100(2)
_diffrn_measured_fraction_theta_full 0.959
_diffrn_measured_fraction_theta_max 0.959
_diffrn_measurement_device_type 'Nonius Kappa-CCD'
_diffrn_measurement_method '\f scans'
_diffrn_radiation_monochromator graphite
_diffrn_radiation_source 'fine-focus sealed tube'
_diffrn_radiation_type MoK\a
_diffrn_radiation_wavelength 0.71073
_diffrn_reflns_av_R_equivalents 0.0462
_diffrn_reflns_av_sigmaI/netI 0.0751
_diffrn_reflns_limit_h_max 16
_diffrn_reflns_limit_h_min -16
_diffrn_reflns_limit_k_max 11
_diffrn_reflns_limit_k_min 0
_diffrn_reflns_limit_l_max 21
_diffrn_reflns_limit_l_min -21
_diffrn_reflns_number 15405
_diffrn_reflns_theta_full 25.68
_diffrn_reflns_theta_max 25.68
_diffrn_reflns_theta_min 4.12
_diffrn_standards_decay_% 0
_diffrn_standards_interval_time 0
_exptl_absorpt_coefficient_mu 0.074
_exptl_absorpt_correction_type none
_exptl_crystal_colour colourless
_exptl_crystal_density_diffrn 1.160
_exptl_crystal_density_meas ?
_exptl_crystal_description irregular
_exptl_crystal_F_000 816
_exptl_crystal_size_max 0.21
_exptl_crystal_size_mid 0.18
_exptl_crystal_size_min 0.12
_refine_diff_density_max 0.904
_refine_diff_density_min -0.392
_refine_diff_density_rms 0.061
_refine_ls_extinction_method none
_refine_ls_goodness_of_fit_ref 0.991
_refine_ls_hydrogen_treatment constr
_refine_ls_matrix_type full
_refine_ls_number_parameters 261
_refine_ls_number_reflns 3919
_refine_ls_number_restraints 24
_refine_ls_restrained_S_all 1.036
_refine_ls_R_factor_all 0.1285
_refine_ls_R_factor_gt 0.0928
_refine_ls_shift/su_max 0.001
_refine_ls_shift/su_mean 0.000
_refine_ls_structure_factor_coef Fsqd
_refine_ls_weighting_details 'calc w=1/[\s^2^(Fo^2^)+(0.0853P)^2^+4.8386P] where P=(Fo^2^+2Fc^2^)/3'
_refine_ls_weighting_scheme calc
_refine_ls_wR_factor_gt 0.2114
_refine_ls_wR_factor_ref 0.2354
_reflns_number_gt 2742
_reflns_number_total 3919
_reflns_threshold_expression >2sigma(I)
_cod_data_source_file jo051922tsi20050915_042446.cif
_cod_original_sg_symbol_H-M 'P 21/n'
_cod_database_code 4021390

loop_
_symmetry_equiv_pos_as_xyz
'x, y, z'
'-x+1/2, y+1/2, -z+1/2'
'-x, -y, -z'
'x-1/2, -y-1/2, z-1/2'

loop_
_atom_site_label
_atom_site_type_symbol
_atom_site_fract_x
_atom_site_fract_y
_atom_site_fract_z
_atom_site_U_iso_or_equiv
_atom_site_adp_type
_atom_site_occupancy
_atom_site_symmetry_multiplicity
_atom_site_calc_flag
_atom_site_refinement_flags
O1 O 0.5663(2) 0.7775(3) 1.19060(17) 0.0433(8) Uani 1 1 d .
O2 O 0.4789(2) 0.7573(3) 0.9531(3) 0.0633(11) Uani 1 1 d U
O3 O 0.4699(2) 0.5916(3) 0.7941(2) 0.0507(9) Uani 1 1 d .
C1 C 0.6676(3) 0.5636(4) 1.1976(2) 0.0284(8) Uani 1 1 d .
C2 C 0.6354(3) 0.6976(4) 1.1642(2) 0.0318(9) Uani 1 1 d .
C3 C 0.6752(3) 0.7534(4) 1.1060(2) 0.0372(10) Uani 1 1 d .
C4 C 0.7473(3) 0.6721(4) 1.0820(2) 0.0347(9) Uani 1 1 d .
H4 H 0.7742 0.7093 1.0435 0.042 Uiso 1 1 calc R
C5 C 0.7804(3) 0.5378(4) 1.1135(2) 0.0290(8) Uani 1 1 d .
C6 C 0.7409(3) 0.4875(4) 1.1726(2) 0.0283(8) Uani 1 1 d .
H6 H 0.7642 0.4001 1.1964 0.034 Uiso 1 1 calc R
C7 C 0.8567(3) 0.4493(4) 1.0839(2) 0.0310(8) Uani 1 1 d .
C8 C 0.9651(3) 0.4735(5) 1.1395(3) 0.0491(12) Uani 1 1 d .
H8A H 1.0136 0.4175 1.1219 0.074 Uiso 1 1 calc R
H8B H 0.9670 0.4449 1.1919 0.074 Uiso 1 1 calc R
H8C H 0.9826 0.5733 1.1394 0.074 Uiso 1 1 calc R
C9 C 0.8312(4) 0.2888(4) 1.0855(3) 0.0419(10) Uani 1 1 d .
H9A H 0.7648 0.2705 1.0493 0.063 Uiso 1 1 calc R
H9B H 0.8308 0.2622 1.1378 0.063 Uiso 1 1 calc R
H9C H 0.8821 0.2334 1.0705 0.063 Uiso 1 1 calc R
C10 C 0.8544(4) 0.4894(5) 1.0006(2) 0.0437(11) Uani 1 1 d .
H10A H 0.7852 0.4827 0.9668 0.066 Uiso 1 1 calc R
H10B H 0.8976 0.4249 0.9822 0.066 Uiso 1 1 calc R
H10C H 0.8789 0.5858 0.9999 0.066 Uiso 1 1 calc R
C11 C 0.6393(4) 0.8968(5) 1.0658(3) 0.0459(11) Uani 1 1 d .
H11A H 0.5720 0.9198 1.0711 0.055 Uiso 1 1 calc R
H11B H 0.6865 0.9718 1.0916 0.055 Uiso 1 1 calc R
C12 C 0.6339(3) 0.8915(4) 0.9796(2) 0.0288(8) Uani 1 1 d .
C13 C 0.5541(3) 0.8165(4) 0.9258(3) 0.0380(10) Uani 1 1 d .
C14 C 0.5524(4) 0.8052(4) 0.8473(3) 0.0449(11) Uani 1 1 d .
C15 C 0.6318(4) 0.8633(4) 0.8230(2) 0.0455(11) Uani 1 1 d .
H15 H 0.6306 0.8536 0.7705 0.055 Uiso 1 1 calc R
C16 C 0.7127(3) 0.9352(4) 0.8738(2) 0.0344(9) Uani 1 1 d .
C17 C 0.7110(3) 0.9506(4) 0.9519(2) 0.0274(8) Uani 1 1 d .
H17 H 0.7634 1.0023 0.9866 0.033 Uiso 1 1 calc R
C18 C 0.8036(4) 0.9933(5) 0.8475(3) 0.0553(13) Uani 1 1 d .
C19 C 0.8864(7) 0.8876(11) 0.8695(7) 0.086(3) Uani 1 1 d U
H19A H 0.9304 0.8983 0.8360 0.128 Uiso 1 1 calc R
H19B H 0.8577 0.7928 0.8635 0.128 Uiso 1 1 calc R
H19C H 0.9257 0.9024 0.9234 0.128 Uiso 1 1 calc R
C20 C 0.7726(7) 1.0040(9) 0.7550(4) 0.108(3) Uani 1 1 d U
H20A H 0.7063 1.0482 0.7361 0.162 Uiso 1 1 calc R
H20B H 0.7702 0.9095 0.7329 0.162 Uiso 1 1 calc R
H20C H 0.8225 1.0608 0.7395 0.162 Uiso 1 1 calc R
C21 C 0.8298(4) 1.1450(6) 0.8754(3) 0.0582(14) Uani 1 1 d .
H21A H 0.7724 1.2065 0.8522 0.087 Uiso 1 1 calc R
H21B H 0.8885 1.1768 0.8601 0.087 Uiso 1 1 calc R
H21C H 0.8453 1.1484 0.9318 0.087 Uiso 1 1 calc R
C22 C 0.4639(5) 0.7325(5) 0.7887(4) 0.082(2) Uani 1 1 d U
H22A H 0.4000 0.7638 0.7975 0.098 Uiso 1 1 calc R
H22B H 0.4629 0.7612 0.7359 0.098 Uiso 1 1 calc R
C23 C 0.3847(3) 0.5075(4) 0.7479(2) 0.0323(8) Uani 1 1 d .
H23A H 0.4091 0.4353 0.7182 0.039 Uiso 1 1 calc R
H23B H 0.3364 0.5689 0.7108 0.039 Uiso 1 1 calc R
C24 C 0.4593(4) 0.7476(5) 1.1499(3) 0.0544(13) Uani 1 1 d .
H24A H 0.4461 0.7679 1.0948 0.082 Uiso 1 1 calc R
H24B H 0.4161 0.8069 1.1713 0.082 Uiso 1 1 calc R
H24C H 0.4449 0.6485 1.1568 0.082 Uiso 1 1 calc R
C25 C 0.4894(6) 0.6055(8) 0.9785(4) 0.0541(17) Uani 0.50 1 d P
H25A H 0.4914 0.5457 0.9348 0.081 Uiso 0.50 1 calc PR
H25B H 0.4318 0.5787 0.9966 0.081 Uiso 0.50 1 calc PR
H25C H 0.5517 0.5935 1.0205 0.081 Uiso 0.50 1 calc PR

loop_
_atom_site_aniso_label
_atom_site_aniso_U_11
_atom_site_aniso_U_22
_atom_site_aniso_U_33
_atom_site_aniso_U_23
_atom_site_aniso_U_13
_atom_site_aniso_U_12
O1 0.0594(19) 0.0377(16) 0.0442(16) 0.0043(13) 0.0328(15) 0.0157(14)
O2 0.0355(17) 0.0311(16) 0.129(3) 0.0157(18) 0.0323(19) 0.0007(13)
O3 0.0376(16) 0.0249(14) 0.073(2) 0.0008(14) -0.0097(15) -0.0059(12)
C1 0.0335(19) 0.0267(18) 0.0235(17) -0.0010(15) 0.0059(14) -0.0026(16)
C2 0.040(2) 0.033(2) 0.0272(18) 0.0025(15) 0.0164(16) 0.0105(17)
C3 0.053(2) 0.029(2) 0.034(2) 0.0094(16) 0.0196(18) 0.0177(18)
C4 0.043(2) 0.033(2) 0.0321(19) 0.0094(17) 0.0179(17) 0.0112(18)
C5 0.0287(19) 0.0283(19) 0.0287(18) -0.0022(15) 0.0061(14) 0.0017(15)
C6 0.0277(18) 0.0228(17) 0.0323(18) -0.0007(15) 0.0052(14) -0.0018(15)
C7 0.0307(19) 0.0310(19) 0.0298(18) -0.0035(15) 0.0063(15) 0.0029(16)
C8 0.032(2) 0.059(3) 0.054(3) -0.016(2) 0.0068(19) 0.006(2)
C9 0.053(3) 0.026(2) 0.051(2) -0.0030(18) 0.021(2) 0.0087(19)
C10 0.055(3) 0.042(2) 0.042(2) 0.0033(19) 0.026(2) 0.015(2)
C11 0.067(3) 0.035(2) 0.045(2) 0.0154(19) 0.031(2) 0.025(2)
C12 0.0308(19) 0.0245(18) 0.0315(18) 0.0080(15) 0.0099(15) 0.0096(15)
C13 0.0217(19) 0.0234(19) 0.066(3) 0.0093(18) 0.0077(18) 0.0020(15)
C14 0.049(3) 0.0178(18) 0.051(3) 0.0015(18) -0.011(2) 0.0014(18)
C15 0.080(3) 0.0229(19) 0.028(2) -0.0020(16) 0.006(2) 0.004(2)
C16 0.047(2) 0.0236(18) 0.039(2) 0.0047(16) 0.0224(18) 0.0048(17)
C17 0.0270(18) 0.0194(16) 0.0356(19) 0.0009(15) 0.0085(15) 0.0002(14)
C18 0.073(3) 0.033(2) 0.082(3) 0.013(2) 0.058(3) 0.010(2)
C19 0.065(5) 0.072(5) 0.150(8) 0.063(5) 0.078(5) 0.035(4)
C20 0.168(7) 0.102(5) 0.081(4) -0.028(4) 0.079(4) -0.066(5)
C21 0.063(3) 0.067(3) 0.053(3) -0.007(2) 0.029(2) -0.033(3)
C22 0.083(4) 0.026(2) 0.090(4) 0.000(2) -0.048(3) -0.003(2)
C23 0.034(2) 0.033(2) 0.0260(18) -0.0016(16) 0.0029(15) -0.0076(17)
C24 0.050(3) 0.056(3) 0.068(3) 0.022(2) 0.035(2) 0.027(2)
C25 0.062(4) 0.051(4) 0.048(4) 0.005(3) 0.016(3) -0.001(3)

loop_
_atom_type_symbol
_atom_type_description
_atom_type_scat_dispersion_real
_atom_type_scat_dispersion_imag
_atom_type_scat_source
C C 0.0033 0.0016 'International Tables Vol C Tables 4.2.6.8 and 6.1.1.4'
H H 0.0000 0.0000 'International Tables Vol C Tables 4.2.6.8 and 6.1.1.4'
O O 0.0106 0.0060 'International Tables Vol C Tables 4.2.6.8 and 6.1.1.4'

loop_
_geom_angle_atom_site_label_1
_geom_angle_atom_site_label_2
_geom_angle_atom_site_label_3
_geom_angle
_geom_angle_site_symmetry_3
C2 O1 C24 114.2(3) .
C13 O2 C25 118.5(4) .
C22 O3 C23 118.5(3) .
C6 C1 C2 119.0(3) .
C6 C1 C23 119.4(3) 3_667
C2 C1 C23 121.1(3) 3_667
O1 C2 C3 119.7(3) .
O1 C2 C1 119.9(3) .
C3 C2 C1 120.4(3) .
C2 C3 C4 118.5(3) .
C2 C3 C11 122.1(3) .
C4 C3 C11 119.4(3) .
C5 C4 C3 122.7(4) .
C6 C5 C4 117.0(3) .
C6 C5 C7 121.6(3) .
C4 C5 C7 121.4(3) .
C5 C6 C1 122.3(3) .
C10 C7 C5 112.0(3) .
C10 C7 C8 109.6(4) .
C5 C7 C8 108.7(3) .
C10 C7 C9 108.5(3) .
C5 C7 C9 109.8(3) .
C8 C7 C9 108.1(4) .
C12 C11 C3 111.1(3) .
C17 C12 C13 117.9(3) .
C17 C12 C11 121.5(4) .
C13 C12 C11 120.4(4) .
O2 C13 C14 121.7(4) .
O2 C13 C12 118.0(4) .
C14 C13 C12 120.3(4) .
C15 C14 C13 119.5(4) .
C15 C14 C22 120.1(5) .
C13 C14 C22 120.3(5) .
C16 C15 C14 122.3(4) .
C15 C16 C17 117.4(4) .
C15 C16 C18 122.1(4) .
C17 C16 C18 120.5(4) .
C12 C17 C16 122.5(4) .
C19 C18 C21 117.0(7) .
C19 C18 C16 107.8(5) .
C21 C18 C16 111.4(4) .
C19 C18 C20 106.0(7) .
C21 C18 C20 104.5(4) .
C16 C18 C20 109.9(5) .
O3 C22 C14 112.2(4) .
O3 C23 C1 108.9(3) 3_667

loop_
_geom_bond_atom_site_label_1
_geom_bond_atom_site_label_2
_geom_bond_distance
_geom_bond_site_symmetry_2
O1 C2 1.382(4) .
O1 C24 1.453(6) .
O2 C13 1.368(5) .
O2 C25 1.479(7) .
O2 O3 3.185(5) .
O3 C22 1.318(5) .
O3 C23 1.442(4) .
C1 C6 1.395(5) .
C1 C2 1.397(5) .
C1 C23 1.508(5) 3_667
C2 C3 1.395(5) .
C3 C4 1.398(5) .
C3 C11 1.527(5) .
C4 C5 1.391(5) .
C5 C6 1.389(5) .
C5 C7 1.531(5) .
C7 C10 1.514(5) .
C7 C8 1.535(5) .
C7 C9 1.539(6) .
C11 C12 1.508(5) .
C12 C17 1.393(5) .
C12 C13 1.406(6) .
C13 C14 1.388(7) .
C14 C15 1.382(7) .
C14 C22 1.506(6) .
C15 C16 1.378(6) .
C16 C17 1.397(5) .
C16 C18 1.541(6) .
C18 C19 1.462(9) .
C18 C21 1.507(7) .
C18 C20 1.573(9) .
C23 C1 1.508(5) 3_667
